data_7121680
loop_
_publ_author_name
'Li, Jun'
'Daniliuc, Constantin G.'
'Kehr, Gerald'
'Erker, Gerhard'

_publ_section_title
;
 Selective formation of heterocyclic trans-cycloalkenes by alkyne addition
 to a biphenylene-based phosphane/borane frustrated Lewis pair.
;
_journal_issue 49
_journal_name_full 'Chemical communications (Cambridge, England)'
_journal_page_first 6344
_journal_page_last 6347
_journal_paper_doi 10.1039/c8cc03369b
_journal_volume 54
_journal_year 2018
_chemical_formula_sum 'C50 H40 B Cl6 F10 P'
_chemical_formula_weight 1085.30
_space_group_crystal_system triclinic
_space_group_IT_number 2
_space_group_name_Hall '-P 1'
_space_group_name_H-M_alt 'P -1'
_symmetry_space_group_name_Hall '-P 1'
_symmetry_space_group_name_H-M 'P -1'
_atom_sites_solution_hydrogens geom
_audit_update_record
;
2017-11-28 deposited with the CCDC.
2018-05-14 downloaded from the CCDC.
;
_cell_angle_alpha 77.3240(10)
_cell_angle_beta 70.5870(10)
_cell_angle_gamma 67.4960(10)
_cell_formula_units_Z 2
_cell_length_a 11.5136(5)
_cell_length_b 14.6603(6)
_cell_length_c 16.4813(6)
_cell_measurement_reflns_used 9979
_cell_measurement_temperature 102.(2)
_cell_measurement_theta_max 25.3313
_cell_measurement_theta_min 2.7986
_cell_volume 2410.36(17)
_computing_cell_refinement 'SAINT V8.34A (Bruker AXS Inc., 2013)'
_computing_data_collection
;
APEX2 v.2014.1-1 (Bruker AXS Inc., 2014)

;
_computing_data_reduction 'SAINT V8.34A (Bruker AXS Inc., 2013)'
_computing_molecular_graphics 'XP (Sheldrick, 2014)'
_computing_publication_material 'SHELXL-2014 (Sheldrick, 2014)'
_computing_structure_refinement 'SHELXL-2014 (Sheldrick, 2014)'
_computing_structure_solution 'SHELXL-2014 (Sheldrick, 2014)'
_diffrn_ambient_temperature 102.(2)
_diffrn_detector_area_resol_mean 10.4167
_diffrn_measured_fraction_theta_full 0.995
_diffrn_measured_fraction_theta_max 0.995
_diffrn_measurement_device_type 'Bruker D8 Venture PHOTON 100 CMOS'
_diffrn_measurement_method 'omega and phi scans'
_diffrn_radiation_monochromator 'MX mirror'
_diffrn_radiation_type 'Mo K\a'
_diffrn_radiation_wavelength 0.71073
_diffrn_reflns_av_R_equivalents 0.0459
_diffrn_reflns_av_unetI/netI 0.0342
_diffrn_reflns_limit_h_max 13
_diffrn_reflns_limit_h_min -13
_diffrn_reflns_limit_k_max 17
_diffrn_reflns_limit_k_min -17
_diffrn_reflns_limit_l_max 19
_diffrn_reflns_limit_l_min -19
_diffrn_reflns_number 39998
_diffrn_reflns_theta_full 25.39
_diffrn_reflns_theta_max 25.39
_diffrn_reflns_theta_min 2.63
_diffrn_source 'Mo ImS'
_diffrn_source_type 'micro focus tube'
_exptl_absorpt_coefficient_mu 0.465
_exptl_absorpt_correction_T_max 0.94
_exptl_absorpt_correction_T_min 0.90
_exptl_absorpt_correction_type multi-scan
_exptl_absorpt_process_details
;
Bruker AXS (2014). SADABS, Version 2014/2, Bruker AXS Inc., Madison, Wisconsin,
USA.
;
_exptl_crystal_colour 'pale yellow'
_exptl_crystal_density_diffrn 1.495
_exptl_crystal_density_method 'not measured'
_exptl_crystal_description prism
_exptl_crystal_F_000 1104
_exptl_crystal_size_max 0.289
_exptl_crystal_size_mid 0.165
_exptl_crystal_size_min 0.127
_refine_diff_density_max 1.070
_refine_diff_density_min -0.885
_refine_ls_extinction_method none
_refine_ls_goodness_of_fit_ref 1.013
_refine_ls_hydrogen_treatment mixed
_refine_ls_matrix_type full
_refine_ls_number_parameters 652
_refine_ls_number_reflns 8823
_refine_ls_number_restraints 61
_refine_ls_restrained_S_all 1.014
_refine_ls_R_factor_all 0.0691
_refine_ls_R_factor_gt 0.0512
_refine_ls_shift/su_max 0.001
_refine_ls_shift/su_mean 0.000
_refine_ls_structure_factor_coef Fsqd
_refine_ls_weighting_details 'w=1/[\s^2^(Fo^2^)+(0.0517P)^2^+5.0941P] where P=(Fo^2^+2Fc^2^)/3'
_refine_ls_weighting_scheme calc
_refine_ls_wR_factor_gt 0.1208
_refine_ls_wR_factor_ref 0.1314
_reflns_number_gt 6991
_reflns_number_total 8823
_reflns_threshold_expression 'I > 2\s(I)'
_cod_data_source_file c8cc03369b2.cif
_cod_data_source_block erk8420
_cod_depositor_comments 'Adding full bibliography for 7121673--7121682.cif.'
_cod_database_code 7121680

loop_
_space_group_symop_operation_xyz
'x, y, z'
'-x, -y, -z'

loop_
_atom_site_type_symbol
_atom_site_label
_atom_site_fract_x
_atom_site_fract_y
_atom_site_fract_z
_atom_site_U_iso_or_equiv
_atom_site_adp_type
_atom_site_calc_flag
_atom_site_refinement_flags_adp
_atom_site_refinement_flags_occupancy
_atom_site_refinement_flags_posn
_atom_site_occupancy
_atom_site_disorder_assembly
_atom_site_disorder_group
P P1 0.52731(7) 0.57945(5) 0.71213(4) 0.01327(16) Uani d . . . 1.0 . .
H H1 0.435(3) 0.647(2) 0.6887(19) 0.019(8) Uiso d . . . 1.0 . .
C C1 0.5735(3) 0.6359(2) 0.77673(17) 0.0148(6) Uani d . . . 1.0 . .
C C2 0.7063(3) 0.5947(2) 0.78048(17) 0.0167(6) Uani d . . . 1.0 . .
H H2 0.7622 0.536 0.7538 0.02 Uiso calc U . R 1.0 . .
C C3 0.7554(3) 0.6375(2) 0.82144(18) 0.0191(6) Uani d . . . 1.0 . .
H H3 0.8438 0.6073 0.8232 0.023 Uiso calc U . R 1.0 . .
C C4 0.6769(3) 0.7261(2) 0.86127(19) 0.0209(6) Uani d . . . 1.0 . .
H H4 0.71 0.7556 0.8905 0.025 Uiso calc U . R 1.0 . .
C C5 0.3586(3) 0.9348(2) 0.9162(2) 0.0263(7) Uani d . . . 1.0 . .
H H5 0.3986 0.9625 0.9418 0.032 Uiso calc U . R 1.0 . .
C C6 0.2264(3) 0.9776(2) 0.9164(2) 0.0285(7) Uani d . . . 1.0 . .
H H6 0.1747 1.0374 0.9424 0.034 Uiso calc U . R 1.0 . .
C C7 0.1691(3) 0.9352(2) 0.8799(2) 0.0236(7) Uani d . . . 1.0 . .
H H7 0.0787 0.9671 0.8838 0.028 Uiso calc U . R 1.0 . .
C C8 0.2362(3) 0.8469(2) 0.83690(18) 0.0173(6) Uani d . . . 1.0 . .
C C9 0.3672(3) 0.8085(2) 0.83615(18) 0.0169(6) Uani d . . . 1.0 . .
C C10 0.4973(3) 0.7228(2) 0.81419(17) 0.0149(6) Uani d . . . 1.0 . .
C C11 0.5518(3) 0.7664(2) 0.85540(18) 0.0180(6) Uani d . . . 1.0 . .
C C12 0.4246(3) 0.8498(2) 0.87598(19) 0.0205(6) Uani d . . . 1.0 . .
C C13 0.2277(3) 0.7933(2) 0.69620(19) 0.0186(6) Uani d . . . 1.0 . .
C C14 0.2646(3) 0.7988(2) 0.6177(2) 0.0242(7) Uani d . . . 1.0 . .
C C15 0.3009(3) 0.8142(3) 0.5238(2) 0.0314(8) Uani d . . . 1.0 . .
C C16 0.3726(4) 0.7282(3) 0.4734(2) 0.0424(9) Uani d . . . 1.0 . .
H H16A 0.3906 0.7513 0.4115 0.064 Uiso calc U . R 1.0 . .
H H16B 0.3197 0.6852 0.4871 0.064 Uiso calc U . R 1.0 . .
H H16C 0.4553 0.6908 0.488 0.064 Uiso calc U . R 1.0 . .
C C17 0.2635(4) 0.9080(3) 0.4840(3) 0.0544(12) Uani d . . . 1.0 . .
H H17A 0.2143 0.9624 0.5175 0.065 Uiso calc U . R 1.0 . .
H H17B 0.2865 0.9192 0.4226 0.065 Uiso calc U . R 1.0 . .
C C21 0.6644(3) 0.5494(2) 0.61604(17) 0.0150(6) Uani d . . . 1.0 . .
C C22 0.7490(3) 0.4511(2) 0.60205(18) 0.0177(6) Uani d . . . 1.0 . .
C C23 0.8468(3) 0.4366(2) 0.52392(18) 0.0200(6) Uani d . . . 1.0 . .
H H23 0.9036 0.3709 0.5132 0.024 Uiso calc U . R 1.0 . .
C C24 0.8644(3) 0.5141(2) 0.46126(18) 0.0210(6) Uani d . . . 1.0 . .
C C25 0.7852(3) 0.6101(2) 0.47867(18) 0.0211(6) Uani d . . . 1.0 . .
H H25 0.7992 0.664 0.4373 0.025 Uiso calc U . R 1.0 . .
C C26 0.6849(3) 0.6299(2) 0.55574(18) 0.0190(6) Uani d . . . 1.0 . .
C C27 0.7472(3) 0.3616(2) 0.66757(19) 0.0238(7) Uani d . . . 1.0 . .
H H27A 0.6712 0.3436 0.6724 0.036 Uiso calc U . R 1.0 . .
H H27B 0.7415 0.3771 0.7239 0.036 Uiso calc U . R 1.0 . .
H H27C 0.8275 0.3058 0.6489 0.036 Uiso calc U . R 1.0 . .
C C28 0.9715(3) 0.4927(3) 0.37718(19) 0.0287(7) Uani d . . . 1.0 . .
H H28A 1.0548 0.4518 0.3898 0.043 Uiso calc U . R 1.0 . .
H H28B 0.9789 0.5554 0.3439 0.043 Uiso calc U . R 1.0 . .
H H28C 0.9501 0.457 0.3435 0.043 Uiso calc U . R 1.0 . .
C C29 0.6114(3) 0.7378(2) 0.5719(2) 0.0255(7) Uani d . . . 1.0 . .
H H29A 0.5178 0.748 0.5962 0.038 Uiso calc U . R 1.0 . .
H H29B 0.6254 0.7802 0.5172 0.038 Uiso calc U . R 1.0 . .
H H29C 0.6434 0.7548 0.6127 0.038 Uiso calc U . R 1.0 . .
C C31 0.4676(2) 0.4772(2) 0.75980(17) 0.0141(5) Uani d . . . 1.0 . .
C C32 0.4090(3) 0.4517(2) 0.70890(18) 0.0165(6) Uani d . . . 1.0 . .
C C33 0.3709(3) 0.3684(2) 0.73720(19) 0.0201(6) Uani d . . . 1.0 . .
H H33 0.3319 0.351 0.703 0.024 Uiso calc U . R 1.0 . .
C C34 0.3876(3) 0.3096(2) 0.8137(2) 0.0205(6) Uani d . . . 1.0 . .
C C35 0.4434(3) 0.3375(2) 0.86324(18) 0.0192(6) Uani d . . . 1.0 . .
H H35 0.4544 0.2983 0.9161 0.023 Uiso calc U . R 1.0 . .
C C36 0.4836(3) 0.4200(2) 0.83902(17) 0.0155(6) Uani d . . . 1.0 . .
C C37 0.3862(3) 0.5119(2) 0.62516(19) 0.0228(6) Uani d . . . 1.0 . .
H H37A 0.3477 0.4804 0.5992 0.034 Uiso calc U . R 1.0 . .
H H37B 0.4697 0.515 0.5851 0.034 Uiso calc U . R 1.0 . .
H H37C 0.3264 0.5792 0.6368 0.034 Uiso calc U . R 1.0 . .
C C38 0.3414(3) 0.2212(2) 0.8433(2) 0.0302(7) Uani d . . . 1.0 . .
H H38A 0.2457 0.2441 0.8575 0.045 Uiso calc U . R 1.0 . .
H H38B 0.3694 0.1844 0.8946 0.045 Uiso calc U . R 1.0 . .
H H38C 0.3789 0.1778 0.7969 0.045 Uiso calc U . R 1.0 . .
C C39 0.5408(3) 0.4438(2) 0.89880(18) 0.0221(6) Uani d . . . 1.0 . .
H H39A 0.5306 0.4003 0.9532 0.033 Uiso calc U . R 1.0 . .
H H39B 0.4951 0.5132 0.9107 0.033 Uiso calc U . R 1.0 . .
H H39C 0.634 0.4333 0.8713 0.033 Uiso calc U . R 1.0 . .
B B1 0.1615(3) 0.7992(2) 0.7977(2) 0.0156(6) Uani d . . . 1.0 . .
C C41 0.0063(3) 0.8738(2) 0.81045(18) 0.0169(6) Uani d . . . 1.0 . .
F F42 0.06093(18) 0.98613(14) 0.68811(12) 0.0350(5) Uani d . . . 1.0 . .
C C42 -0.0307(3) 0.9585(2) 0.7540(2) 0.0231(6) Uani d . . . 1.0 . .
F F43 -0.1840(2) 1.10152(15) 0.70235(14) 0.0470(6) Uani d . . . 1.0 . .
C C43 -0.1579(3) 1.0220(2) 0.7607(2) 0.0292(7) Uani d . . . 1.0 . .
F F44 -0.38178(19) 1.06414(16) 0.83632(16) 0.0488(6) Uani d . . . 1.0 . .
C C44 -0.2571(3) 1.0030(2) 0.8280(2) 0.0294(7) Uani d . . . 1.0 . .
F F45 -0.32498(18) 0.90572(14) 0.95491(13) 0.0376(5) Uani d . . . 1.0 . .
C C45 -0.2278(3) 0.9233(2) 0.8874(2) 0.0259(7) Uani d . . . 1.0 . .
F F46 -0.08138(18) 0.78637(13) 0.94233(12) 0.0356(5) Uani d . . . 1.0 . .
C C46 -0.0993(3) 0.8614(2) 0.87820(19) 0.0213(6) Uani d . . . 1.0 . .
C C51 0.1642(2) 0.6868(2) 0.84525(17) 0.0143(5) Uani d . . . 1.0 . .
F F52 0.07313(16) 0.66679(12) 0.74295(11) 0.0224(4) Uani d . . . 1.0 . .
C C52 0.1184(3) 0.6302(2) 0.81378(17) 0.0155(6) Uani d . . . 1.0 . .
F F53 0.06518(16) 0.48793(12) 0.81710(12) 0.0259(4) Uani d . . . 1.0 . .
C C53 0.1109(3) 0.5380(2) 0.85156(18) 0.0173(6) Uani d . . . 1.0 . .
F F54 0.14203(16) 0.40730(12) 0.96371(11) 0.0263(4) Uani d . . . 1.0 . .
C C54 0.1501(3) 0.4964(2) 0.92524(19) 0.0188(6) Uani d . . . 1.0 . .
F F55 0.23879(19) 0.50806(14) 1.03039(11) 0.0328(4) Uani d . . . 1.0 . .
C C55 0.1973(3) 0.5483(2) 0.95935(18) 0.0196(6) Uani d . . . 1.0 . .
F F56 0.24752(18) 0.68516(13) 0.96086(11) 0.0279(4) Uani d . . . 1.0 . .
C C56 0.2027(3) 0.6405(2) 0.91961(18) 0.0168(6) Uani d . . . 1.0 . .
C C61 0.0645(4) 0.7999(3) 0.1196(3) 0.0469(10) Uani d . . . 1.0 . .
H H61A 0.0615 0.8155 0.0586 0.056 Uiso calc U . R 1.0 . .
H H61B -0.0059 0.8536 0.1526 0.056 Uiso calc U . R 1.0 . .
Cl Cl1 0.21591(11) 0.79574(7) 0.12472(7) 0.0494(3) Uani d . . . 1.0 . .
Cl Cl2 0.03655(10) 0.68618(7) 0.16200(8) 0.0508(3) Uani d . . . 1.0 . .
C C62 0.0483(4) 0.1483(4) 0.4108(3) 0.0599(13) Uani d . . . 1.0 . .
H H62A 0.0456 0.0817 0.4107 0.072 Uiso calc U . R 1.0 . .
H H62B -0.0298 0.1984 0.3951 0.072 Uiso calc U . R 1.0 . .
Cl Cl3 0.18812(11) 0.16202(9) 0.33423(7) 0.0522(3) Uani d . . . 1.0 . .
Cl Cl4 0.04335(15) 0.16239(9) 0.51525(7) 0.0803(5) Uani d . . . 1.0 . .
C C63 0.3241(8) 0.0256(6) 0.6413(8) 0.050(2) Uani d U P D 0.635(17) A 1
H H63A 0.3275 0.0283 0.58 0.06 Uiso calc U P R 0.635(17) A 1
H H63B 0.2836 -0.0246 0.6752 0.06 Uiso calc U P R 0.635(17) A 1
Cl Cl5 0.2256(7) 0.1416(4) 0.6779(4) 0.087(2) Uani d U P D 0.635(17) A 1
Cl Cl6 0.4856(3) -0.0126(5) 0.6498(8) 0.098(2) Uani d U P D 0.635(17) A 1
C C63A 0.3286(13) 0.0225(10) 0.6796(13) 0.058(5) Uani d U P D 0.365(17) A 2
H H63C 0.3368 -0.0066 0.7384 0.069 Uiso calc U P R 0.365(17) A 2
H H63D 0.2994 -0.02 0.6572 0.069 Uiso calc U P R 0.365(17) A 2
Cl Cl5A 0.2147(6) 0.1429(4) 0.6831(3) 0.0265(16) Uani d U P D 0.365(17) A 2
Cl Cl6A 0.4781(6) 0.0284(10) 0.6122(4) 0.075(2) Uani d U P D 0.365(17) A 2

loop_
_atom_site_aniso_label
_atom_site_aniso_U_11
_atom_site_aniso_U_22
_atom_site_aniso_U_33
_atom_site_aniso_U_12
_atom_site_aniso_U_13
_atom_site_aniso_U_23
P1 0.0107(3) 0.0150(3) 0.0136(3) -0.0031(3) -0.0029(3) -0.0034(3)
C1 0.0133(13) 0.0183(14) 0.0137(13) -0.0080(11) -0.0026(11) -0.0007(11)
C2 0.0141(14) 0.0173(14) 0.0160(14) -0.0038(11) -0.0025(11) -0.0016(11)
C3 0.0150(14) 0.0219(15) 0.0213(15) -0.0086(12) -0.0052(12) 0.0008(12)
C4 0.0211(15) 0.0247(16) 0.0237(15) -0.0127(13) -0.0089(12) -0.0024(12)
C5 0.0286(17) 0.0205(16) 0.0368(18) -0.0081(13) -0.0133(14) -0.0106(14)
C6 0.0271(17) 0.0158(15) 0.0419(19) -0.0004(13) -0.0101(15) -0.0133(14)
C7 0.0202(15) 0.0134(14) 0.0354(17) 0.0000(12) -0.0085(13) -0.0082(13)
C8 0.0195(14) 0.0139(14) 0.0182(14) -0.0068(12) -0.0036(11) -0.0014(11)
C9 0.0185(14) 0.0119(13) 0.0206(14) -0.0054(11) -0.0045(12) -0.0033(11)
C10 0.0147(14) 0.0152(13) 0.0153(13) -0.0065(11) -0.0036(11) -0.0007(11)
C11 0.0195(15) 0.0161(14) 0.0204(14) -0.0086(12) -0.0046(12) -0.0024(11)
C12 0.0194(15) 0.0183(15) 0.0256(15) -0.0075(12) -0.0069(12) -0.0024(12)
C13 0.0164(14) 0.0148(14) 0.0226(16) -0.0059(11) -0.0018(12) -0.0026(12)
C14 0.0193(15) 0.0208(15) 0.0306(18) -0.0039(12) -0.0090(13) -0.0006(13)
C15 0.0252(17) 0.040(2) 0.0249(17) -0.0109(15) -0.0059(14) 0.0029(15)
C16 0.055(2) 0.053(2) 0.0186(17) -0.018(2) -0.0086(16) -0.0049(16)
C17 0.067(3) 0.038(2) 0.028(2) -0.003(2) -0.0009(19) 0.0070(17)
C21 0.0112(13) 0.0204(14) 0.0135(13) -0.0042(11) -0.0029(11) -0.0046(11)
C22 0.0136(14) 0.0232(15) 0.0169(14) -0.0049(12) -0.0046(11) -0.0049(12)
C23 0.0148(14) 0.0253(16) 0.0198(15) -0.0038(12) -0.0048(12) -0.0077(12)
C24 0.0156(14) 0.0373(18) 0.0153(14) -0.0122(13) -0.0033(11) -0.0079(13)
C25 0.0218(15) 0.0298(16) 0.0168(14) -0.0165(13) -0.0054(12) 0.0022(12)
C26 0.0176(14) 0.0247(15) 0.0181(14) -0.0098(12) -0.0072(12) -0.0005(12)
C27 0.0167(15) 0.0208(15) 0.0237(16) 0.0012(12) -0.0003(12) -0.0045(12)
C28 0.0248(17) 0.046(2) 0.0159(15) -0.0166(15) 0.0025(13) -0.0090(14)
C29 0.0268(17) 0.0230(16) 0.0247(16) -0.0106(13) -0.0037(13) 0.0002(13)
C31 0.0085(12) 0.0167(13) 0.0159(13) -0.0031(11) -0.0005(10) -0.0058(11)
C32 0.0094(13) 0.0192(14) 0.0184(14) -0.0007(11) -0.0012(11) -0.0087(11)
C33 0.0124(14) 0.0214(15) 0.0283(16) -0.0041(12) -0.0033(12) -0.0129(13)
C34 0.0101(13) 0.0157(14) 0.0306(16) -0.0022(11) 0.0016(12) -0.0076(12)
C35 0.0144(14) 0.0198(15) 0.0184(14) -0.0034(12) -0.0003(11) -0.0030(12)
C36 0.0107(13) 0.0173(14) 0.0152(13) -0.0024(11) 0.0007(11) -0.0062(11)
C37 0.0214(15) 0.0307(17) 0.0217(15) -0.0100(13) -0.0086(12) -0.0069(13)
C38 0.0239(17) 0.0239(17) 0.043(2) -0.0122(14) -0.0054(15) -0.0034(14)
C39 0.0292(17) 0.0255(16) 0.0146(14) -0.0134(13) -0.0072(12) 0.0012(12)
B1 0.0155(15) 0.0140(15) 0.0176(16) -0.0046(12) -0.0048(13) -0.0028(12)
C41 0.0187(14) 0.0113(13) 0.0228(15) -0.0041(11) -0.0079(12) -0.0043(11)
F42 0.0307(10) 0.0257(10) 0.0343(11) -0.0065(8) -0.0032(8) 0.0105(8)
C42 0.0233(16) 0.0205(15) 0.0245(16) -0.0062(13) -0.0067(13) -0.0019(12)
F43 0.0440(13) 0.0329(11) 0.0459(13) 0.0090(10) -0.0223(10) 0.0063(10)
C43 0.0296(18) 0.0205(16) 0.0353(18) 0.0009(13) -0.0183(15) -0.0011(14)
F44 0.0188(10) 0.0449(13) 0.0742(16) 0.0095(9) -0.0184(10) -0.0184(11)
C44 0.0171(16) 0.0253(17) 0.045(2) 0.0040(13) -0.0145(15) -0.0145(15)
F45 0.0224(10) 0.0330(11) 0.0493(12) -0.0095(8) 0.0116(9) -0.0216(9)
C45 0.0204(16) 0.0231(16) 0.0351(18) -0.0083(13) 0.0006(14) -0.0158(14)
F46 0.0316(11) 0.0239(10) 0.0289(10) -0.0014(8) 0.0075(8) 0.0020(8)
C46 0.0217(15) 0.0145(14) 0.0249(15) -0.0038(12) -0.0031(12) -0.0060(12)
C51 0.0077(12) 0.0137(13) 0.0171(13) 0.0003(10) -0.0004(10) -0.0047(11)
F52 0.0251(9) 0.0217(9) 0.0257(9) -0.0082(7) -0.0154(7) 0.0007(7)
C52 0.0116(13) 0.0169(14) 0.0152(13) -0.0015(11) -0.0036(11) -0.0023(11)
F53 0.0212(9) 0.0204(9) 0.0416(11) -0.0099(7) -0.0103(8) -0.0057(8)
C53 0.0099(13) 0.0172(14) 0.0247(15) -0.0047(11) -0.0004(11) -0.0084(12)
F54 0.0210(9) 0.0163(8) 0.0325(10) -0.0071(7) 0.0010(7) 0.0038(7)
C54 0.0106(13) 0.0128(14) 0.0231(15) -0.0018(11) 0.0038(11) 0.0003(11)
F55 0.0440(12) 0.0330(11) 0.0205(9) -0.0136(9) -0.0149(8) 0.0094(8)
C55 0.0173(14) 0.0222(15) 0.0130(13) -0.0030(12) -0.0021(11) 0.0007(11)
F56 0.0423(11) 0.0296(10) 0.0218(9) -0.0179(9) -0.0162(8) 0.0000(7)
C56 0.0153(14) 0.0173(14) 0.0175(14) -0.0052(11) -0.0024(11) -0.0052(11)
C61 0.047(2) 0.0255(19) 0.052(2) 0.0032(17) -0.0123(19) -0.0036(17)
Cl1 0.0698(7) 0.0419(5) 0.0488(6) -0.0326(5) -0.0150(5) -0.0057(4)
Cl2 0.0386(5) 0.0320(5) 0.0819(8) -0.0144(4) -0.0138(5) -0.0060(5)
C62 0.043(2) 0.092(4) 0.037(2) -0.016(2) -0.0164(19) 0.005(2)
Cl3 0.0532(6) 0.0736(7) 0.0439(6) -0.0400(6) -0.0122(5) -0.0015(5)
Cl4 0.1074(11) 0.0519(7) 0.0350(6) 0.0254(7) -0.0192(6) -0.0098(5)
C63 0.053(4) 0.048(4) 0.055(5) -0.028(3) -0.010(4) -0.007(4)
Cl5 0.130(4) 0.048(3) 0.091(4) -0.029(3) -0.053(3) 0.014(2)
Cl6 0.0558(14) 0.078(3) 0.164(6) -0.0326(15) -0.013(2) -0.028(3)
C63A 0.061(7) 0.052(6) 0.059(8) -0.029(5) 0.000(6) -0.009(6)
Cl5A 0.045(3) 0.021(3) 0.016(2) -0.016(2) -0.0023(18) -0.0041(17)
Cl6A 0.050(2) 0.090(5) 0.074(3) -0.037(3) 0.0026(19) 0.009(3)

loop_
_atom_type_symbol
_atom_type_description
_atom_type_scat_dispersion_real
_atom_type_scat_dispersion_imag
_atom_type_scat_source
C C 0.0033 0.0016 'International Tables Vol C Tables 4.2.6.8 and 6.1.1.4'
H H 0.0000 0.0000 'International Tables Vol C Tables 4.2.6.8 and 6.1.1.4'
B B 0.0013 0.0007 'International Tables Vol C Tables 4.2.6.8 and 6.1.1.4'
F F 0.0171 0.0103 'International Tables Vol C Tables 4.2.6.8 and 6.1.1.4'
P P 0.1023 0.0942 'International Tables Vol C Tables 4.2.6.8 and 6.1.1.4'
Cl Cl 0.1484 0.1585 'International Tables Vol C Tables 4.2.6.8 and 6.1.1.4'

loop_
_geom_angle_atom_site_label_1
_geom_angle_atom_site_label_2
_geom_angle_atom_site_label_3
_geom_angle
C1 P1 C31 119.81(12)
C1 P1 C21 106.29(12)
C31 P1 C21 112.24(13)
C1 P1 H1 105.0(14)
C31 P1 H1 105.4(14)
C21 P1 H1 107.3(14)
C10 C1 C2 116.9(2)
C10 C1 P1 125.5(2)
C2 C1 P1 117.1(2)
C3 C2 C1 122.0(3)
C3 C2 H2 119.0
C1 C2 H2 119.0
C2 C3 C4 121.4(3)
C2 C3 H3 119.3
C4 C3 H3 119.3
C11 C4 C3 116.4(3)
C11 C4 H4 121.8
C3 C4 H4 121.8
C12 C5 C6 114.2(3)
C12 C5 H5 122.9
C6 C5 H5 122.9
C7 C6 C5 122.0(3)
C7 C6 H6 119.0
C5 C6 H6 119.0
C6 C7 C8 124.8(3)
C6 C7 H7 117.6
C8 C7 H7 117.6
C9 C8 C7 111.3(2)
C9 C8 B1 126.5(2)
C7 C8 B1 122.2(2)
C8 C9 C12 124.0(3)
C8 C9 C10 146.8(3)
C12 C9 C10 89.0(2)
C1 C10 C11 119.8(2)
C1 C10 C9 150.7(3)
C11 C10 C9 89.4(2)
C4 C11 C10 123.5(3)
C4 C11 C12 146.6(3)
C10 C11 C12 89.9(2)
C5 C12 C9 123.6(3)
C5 C12 C11 144.7(3)
C9 C12 C11 91.6(2)
C14 C13 B1 171.9(3)
C13 C14 C15 175.1(3)
C17 C15 C14 119.0(3)
C17 C15 C16 121.1(3)
C14 C15 C16 119.8(3)
C15 C16 H16A 109.5
C15 C16 H16B 109.5
H16A C16 H16B 109.5
C15 C16 H16C 109.5
H16A C16 H16C 109.5
H16B C16 H16C 109.5
C15 C17 H17A 120.0
C15 C17 H17B 120.0
H17A C17 H17B 120.0
C26 C21 C22 120.8(3)
C26 C21 P1 116.5(2)
C22 C21 P1 122.8(2)
C23 C22 C21 117.6(3)
C23 C22 C27 117.3(3)
C21 C22 C27 124.9(2)
C24 C23 C22 122.7(3)
C24 C23 H23 118.7
C22 C23 H23 118.7
C25 C24 C23 118.5(3)
C25 C24 C28 121.6(3)
C23 C24 C28 119.8(3)
C24 C25 C26 121.7(3)
C24 C25 H25 119.2
C26 C25 H25 119.2
C25 C26 C21 118.5(3)
C25 C26 C29 117.5(3)
C21 C26 C29 123.8(3)
C22 C27 H27A 109.5
C22 C27 H27B 109.5
H27A C27 H27B 109.5
C22 C27 H27C 109.5
H27A C27 H27C 109.5
H27B C27 H27C 109.5
C24 C28 H28A 109.5
C24 C28 H28B 109.5
H28A C28 H28B 109.5
C24 C28 H28C 109.5
H28A C28 H28C 109.5
H28B C28 H28C 109.5
C26 C29 H29A 109.5
C26 C29 H29B 109.5
H29A C29 H29B 109.5
C26 C29 H29C 109.5
H29A C29 H29C 109.5
H29B C29 H29C 109.5
C36 C31 C32 120.3(2)
C36 C31 P1 124.6(2)
C32 C31 P1 115.0(2)
C33 C32 C31 118.7(3)
C33 C32 C37 118.8(2)
C31 C32 C37 122.5(3)
C32 C33 C34 122.3(3)
C32 C33 H33 118.8
C34 C33 H33 118.8
C33 C34 C35 117.6(3)
C33 C34 C38 120.6(3)
C35 C34 C38 121.7(3)
C36 C35 C34 123.1(3)
C36 C35 H35 118.4
C34 C35 H35 118.4
C35 C36 C31 117.8(2)
C35 C36 C39 118.3(2)
C31 C36 C39 123.9(2)
C32 C37 H37A 109.5
C32 C37 H37B 109.5
H37A C37 H37B 109.5
C32 C37 H37C 109.5
H37A C37 H37C 109.5
H37B C37 H37C 109.5
C34 C38 H38A 109.5
C34 C38 H38B 109.5
H38A C38 H38B 109.5
C34 C38 H38C 109.5
H38A C38 H38C 109.5
H38B C38 H38C 109.5
C36 C39 H39A 109.5
C36 C39 H39B 109.5
H39A C39 H39B 109.5
C36 C39 H39C 109.5
H39A C39 H39C 109.5
H39B C39 H39C 109.5
C13 B1 C8 110.0(2)
C13 B1 C51 108.8(2)
C8 B1 C51 112.5(2)
C13 B1 C41 107.2(2)
C8 B1 C41 109.1(2)
C51 B1 C41 109.1(2)
C46 C41 C42 112.3(3)
C46 C41 B1 125.1(2)
C42 C41 B1 122.6(3)
F42 C42 C43 114.7(3)
F42 C42 C41 120.3(3)
C43 C42 C41 125.0(3)
F43 C43 C44 120.3(3)
F43 C43 C42 120.6(3)
C44 C43 C42 119.1(3)
F44 C44 C45 120.6(3)
F44 C44 C43 120.2(3)
C45 C44 C43 119.2(3)
F45 C45 C44 119.3(3)
F45 C45 C46 120.8(3)
C44 C45 C46 119.9(3)
F46 C46 C45 114.7(3)
F46 C46 C41 120.8(3)
C45 C46 C41 124.5(3)
C56 C51 C52 112.8(2)
C56 C51 B1 126.7(2)
C52 C51 B1 120.4(2)
F52 C52 C53 115.6(2)
F52 C52 C51 119.8(2)
C53 C52 C51 124.5(3)
F53 C53 C54 119.2(2)
F53 C53 C52 120.9(3)
C54 C53 C52 119.9(3)
F54 C54 C53 120.9(3)
F54 C54 C55 120.7(3)
C53 C54 C55 118.5(3)
F55 C55 C54 119.5(3)
F55 C55 C56 120.8(3)
C54 C55 C56 119.8(3)
F56 C56 C55 114.0(2)
F56 C56 C51 121.4(2)
C55 C56 C51 124.6(3)
Cl1 C61 Cl2 111.8(2)
Cl1 C61 H61A 109.2
Cl2 C61 H61A 109.2
Cl1 C61 H61B 109.2
Cl2 C61 H61B 109.2
H61A C61 H61B 107.9
Cl3 C62 Cl4 111.9(3)
Cl3 C62 H62A 109.2
Cl4 C62 H62A 109.2
Cl3 C62 H62B 109.2
Cl4 C62 H62B 109.2
H62A C62 H62B 107.9
Cl5 C63 Cl6 113.3(5)
Cl5 C63 H63A 108.9
Cl6 C63 H63A 108.9
Cl5 C63 H63B 108.9
Cl6 C63 H63B 108.9
H63A C63 H63B 107.7
Cl6A C63A Cl5A 108.5(9)
Cl6A C63A H63C 110.0
Cl5A C63A H63C 110.0
Cl6A C63A H63D 110.0
Cl5A C63A H63D 110.0
H63C C63A H63D 108.4

loop_
_geom_bond_atom_site_label_1
_geom_bond_atom_site_label_2
_geom_bond_distance
P1 C1 1.789(3)
P1 C31 1.802(3)
P1 C21 1.818(3)
P1 H1 1.24(3)
C1 C10 1.379(4)
C1 C2 1.431(4)
C2 C3 1.370(4)
C2 H2 0.95
C3 C4 1.419(4)
C3 H3 0.95
C4 C11 1.360(4)
C4 H4 0.95
C5 C12 1.369(4)
C5 C6 1.405(4)
C5 H5 0.95
C6 C7 1.388(4)
C6 H6 0.95
C7 C8 1.431(4)
C7 H7 0.95
C8 C9 1.390(4)
C8 B1 1.635(4)
C9 C12 1.415(4)
C9 C10 1.534(4)
C10 C11 1.431(4)
C11 C12 1.494(4)
C13 C14 1.215(4)
C13 B1 1.598(4)
C14 C15 1.453(4)
C15 C17 1.359(5)
C15 C16 1.473(5)
C16 H16A 0.98
C16 H16B 0.98
C16 H16C 0.98
C17 H17A 0.95
C17 H17B 0.95
C21 C26 1.407(4)
C21 C22 1.415(4)
C22 C23 1.394(4)
C22 C27 1.508(4)
C23 C24 1.386(4)
C23 H23 0.95
C24 C25 1.384(4)
C24 C28 1.516(4)
C25 C26 1.400(4)
C25 H25 0.95
C26 C29 1.516(4)
C27 H27A 0.98
C27 H27B 0.98
C27 H27C 0.98
C28 H28A 0.98
C28 H28B 0.98
C28 H28C 0.98
C29 H29A 0.98
C29 H29B 0.98
C29 H29C 0.98
C31 C36 1.415(4)
C31 C32 1.417(4)
C32 C33 1.388(4)
C32 C37 1.510(4)
C33 C34 1.389(4)
C33 H33 0.95
C34 C35 1.393(4)
C34 C38 1.509(4)
C35 C36 1.389(4)
C35 H35 0.95
C36 C39 1.512(4)
C37 H37A 0.98
C37 H37B 0.98
C37 H37C 0.98
C38 H38A 0.98
C38 H38B 0.98
C38 H38C 0.98
C39 H39A 0.98
C39 H39B 0.98
C39 H39C 0.98
B1 C51 1.655(4)
B1 C41 1.669(4)
C41 C46 1.391(4)
C41 C42 1.393(4)
F42 C42 1.352(4)
C42 C43 1.385(4)
F43 C43 1.344(4)
C43 C44 1.371(5)
F44 C44 1.349(3)
C44 C45 1.361(5)
F45 C45 1.351(4)
C45 C46 1.385(4)
F46 C46 1.353(3)
C51 C56 1.387(4)
C51 C52 1.392(4)
F52 C52 1.356(3)
C52 C53 1.381(4)
F53 C53 1.348(3)
C53 C54 1.371(4)
F54 C54 1.344(3)
C54 C55 1.378(4)
F55 C55 1.341(3)
C55 C56 1.383(4)
F56 C56 1.357(3)
C61 Cl1 1.750(4)
C61 Cl2 1.766(4)
C61 H61A 0.99
C61 H61B 0.99
C62 Cl3 1.735(4)
C62 Cl4 1.757(4)
C62 H62A 0.99
C62 H62B 0.99
C63 Cl5 1.750(8)
C63 Cl6 1.770(9)
C63 H63A 0.99
C63 H63B 0.99
C63A Cl6A 1.733(12)
C63A Cl5A 1.749(12)
C63A H63C 0.99
C63A H63D 0.99

loop_
_geom_torsion_atom_site_label_1
_geom_torsion_atom_site_label_2
_geom_torsion_atom_site_label_3
_geom_torsion_atom_site_label_4
_geom_torsion
C31 P1 C1 C10 -99.4(3)
C21 P1 C1 C10 132.1(2)
C31 P1 C1 C2 89.2(2)
C21 P1 C1 C2 -39.2(2)
C10 C1 C2 C3 1.9(4)
P1 C1 C2 C3 174.0(2)
C1 C2 C3 C4 -0.9(4)
C2 C3 C4 C11 -0.9(4)
C12 C5 C6 C7 1.0(5)
C5 C6 C7 C8 -1.7(5)
C6 C7 C8 C9 0.0(4)
C6 C7 C8 B1 178.2(3)
C7 C8 C9 C12 2.3(4)
B1 C8 C9 C12 -175.8(3)
C7 C8 C9 C10 173.3(4)
B1 C8 C9 C10 -4.8(6)
C2 C1 C10 C11 -0.9(4)
P1 C1 C10 C11 -172.3(2)
C2 C1 C10 C9 177.5(4)
P1 C1 C10 C9 6.1(6)
C8 C9 C10 C1 9.1(8)
C12 C9 C10 C1 -178.4(5)
C8 C9 C10 C11 -172.3(4)
C12 C9 C10 C11 0.3(2)
C3 C4 C11 C10 1.9(4)
C3 C4 C11 C12 -178.0(4)
C1 C10 C11 C4 -1.0(4)
C9 C10 C11 C4 179.8(3)
C1 C10 C11 C12 179.0(3)
C9 C10 C11 C12 -0.2(2)
C6 C5 C12 C9 1.2(5)
C6 C5 C12 C11 -175.2(4)
C8 C9 C12 C5 -3.1(5)
C10 C9 C12 C5 -178.2(3)
C8 C9 C12 C11 174.8(3)
C10 C9 C12 C11 -0.2(2)
C4 C11 C12 C5 -2.7(8)
C10 C11 C12 C5 177.3(5)
C4 C11 C12 C9 -179.8(5)
C10 C11 C12 C9 0.3(2)
C1 P1 C21 C26 -71.7(2)
C31 P1 C21 C26 155.5(2)
C1 P1 C21 C22 107.0(2)
C31 P1 C21 C22 -25.8(3)
C26 C21 C22 C23 -4.6(4)
P1 C21 C22 C23 176.8(2)
C26 C21 C22 C27 171.2(3)
P1 C21 C22 C27 -7.5(4)
C21 C22 C23 C24 0.9(4)
C27 C22 C23 C24 -175.2(3)
C22 C23 C24 C25 2.8(4)
C22 C23 C24 C28 -179.1(3)
C23 C24 C25 C26 -2.9(4)
C28 C24 C25 C26 179.0(3)
C24 C25 C26 C21 -0.7(4)
C24 C25 C26 C29 174.9(3)
C22 C21 C26 C25 4.5(4)
P1 C21 C26 C25 -176.8(2)
C22 C21 C26 C29 -170.8(3)
P1 C21 C26 C29 7.9(4)
C1 P1 C31 C36 -16.7(3)
C21 P1 C31 C36 109.0(2)
C1 P1 C31 C32 167.55(19)
C21 P1 C31 C32 -66.7(2)
C36 C31 C32 C33 -1.6(4)
P1 C31 C32 C33 174.4(2)
C36 C31 C32 C37 178.2(2)
P1 C31 C32 C37 -5.8(3)
C31 C32 C33 C34 0.3(4)
C37 C32 C33 C34 -179.6(3)
C32 C33 C34 C35 0.9(4)
C32 C33 C34 C38 178.3(3)
C33 C34 C35 C36 -0.8(4)
C38 C34 C35 C36 -178.2(3)
C34 C35 C36 C31 -0.5(4)
C34 C35 C36 C39 179.1(3)
C32 C31 C36 C35 1.7(4)
P1 C31 C36 C35 -173.9(2)
C32 C31 C36 C39 -177.9(3)
P1 C31 C36 C39 6.6(4)
C9 C8 B1 C13 -60.7(4)
C7 C8 B1 C13 121.4(3)
C9 C8 B1 C51 60.8(4)
C7 C8 B1 C51 -117.1(3)
C9 C8 B1 C41 -178.0(3)
C7 C8 B1 C41 4.2(4)
C13 B1 C41 C46 144.3(3)
C8 B1 C41 C46 -96.7(3)
C51 B1 C41 C46 26.6(4)
C13 B1 C41 C42 -37.7(3)
C8 B1 C41 C42 81.3(3)
C51 B1 C41 C42 -155.4(3)
C46 C41 C42 F42 175.0(3)
B1 C41 C42 F42 -3.3(4)
C46 C41 C42 C43 -2.8(4)
B1 C41 C42 C43 178.9(3)
F42 C42 C43 F43 2.8(4)
C41 C42 C43 F43 -179.3(3)
F42 C42 C43 C44 -176.8(3)
C41 C42 C43 C44 1.1(5)
F43 C43 C44 F44 -0.1(5)
C42 C43 C44 F44 179.5(3)
F43 C43 C44 C45 -178.5(3)
C42 C43 C44 C45 1.1(5)
F44 C44 C45 F45 0.0(5)
C43 C44 C45 F45 178.4(3)
F44 C44 C45 C46 -179.7(3)
C43 C44 C45 C46 -1.3(5)
F45 C45 C46 F46 -1.6(4)
C44 C45 C46 F46 178.1(3)
F45 C45 C46 C41 179.6(3)
C44 C45 C46 C41 -0.7(5)
C42 C41 C46 F46 -176.1(3)
B1 C41 C46 F46 2.0(4)
C42 C41 C46 C45 2.6(4)
B1 C41 C46 C45 -179.2(3)
C13 B1 C51 C56 133.1(3)
C8 B1 C51 C56 10.9(4)
C41 B1 C51 C56 -110.3(3)
C13 B1 C51 C52 -50.6(3)
C8 B1 C51 C52 -172.7(2)
C41 B1 C51 C52 66.1(3)
C56 C51 C52 F52 177.9(2)
B1 C51 C52 F52 1.0(4)
C56 C51 C52 C53 0.2(4)
B1 C51 C52 C53 -176.6(3)
F52 C52 C53 F53 2.2(4)
C51 C52 C53 F53 179.9(2)
F52 C52 C53 C54 -177.7(2)
C51 C52 C53 C54 0.0(4)
F53 C53 C54 F54 -0.8(4)
C52 C53 C54 F54 179.1(2)
F53 C53 C54 C55 179.6(2)
C52 C53 C54 C55 -0.5(4)
F54 C54 C55 F55 1.8(4)
C53 C54 C55 F55 -178.6(2)
F54 C54 C55 C56 -178.9(2)
C53 C54 C55 C56 0.7(4)
F55 C55 C56 F56 -2.5(4)
C54 C55 C56 F56 178.2(2)
F55 C55 C56 C51 178.8(3)
C54 C55 C56 C51 -0.5(4)
C52 C51 C56 F56 -178.6(2)
B1 C51 C56 F56 -2.0(4)
C52 C51 C56 C55 0.1(4)
B1 C51 C56 C55 176.7(3)
